data_1508143
loop_
_publ_author_name
'de Silva, Namal'
'Ha, Jeong-Myeong'
'Solovyov, Andrew'
'Nigra, Michael M.'
'Ogino, Isao'
'Yeh, Sheila W.'
'Durkin, Kathleen A.'
'Katz, Alexander'

_publ_section_title
;
 A bioinspired approach for controlling accessibility in
 calix[4]arene-bound metal cluster catalysts.
;
_journal_issue 12
_journal_name_full 'Nature chemistry'
_journal_page_first 1062
_journal_page_last 1068
_journal_paper_doi 10.1038/nchem.860
_journal_volume 2
_journal_year 2010
_chemical_formula_sum 'C66 H85 Au Cl O4 P'
_chemical_formula_weight 1205.73
_chemical_name_common 150-a
_chemical_name_systematic
;
 katz01
;
_space_group.centring_type P

_space_group_IT_number 14
_space_group.IT_number 14

_symmetry_cell_setting monoclinic
_symmetry_space_group_name_Hall '-P 2ybc'
_symmetry_space_group_name_H-M 'P 1 21/c 1'
_atom_sites_solution_hydrogens geom
_atom_sites_solution_primary direct
_atom_sites_solution_secondary difmap
_audit_creation_method SHELXL-97
_cell_angle_alpha 90.00
_cell_angle_beta 96.290(6)
_cell_angle_gamma 90.00
_cell_formula_units_Z 4
_cell_length_a 19.695(10)
_cell_length_b 14.974(7)
_cell_length_c 20.876(10)
_cell_measurement_reflns_used 9954
_cell_measurement_temperature 153(2)
_cell_measurement_theta_max 25.42
_cell_measurement_theta_min 3.12
_cell_volume 6120(5)
_computing_cell_refinement 'Bruker SAINT'
_computing_data_collection 'Bruker APEX2'
_computing_data_reduction 'Bruker SAINT'
_computing_molecular_graphics ORTEP-32
_computing_publication_material WinGX
_computing_structure_refinement SHELXL-97
_computing_structure_solution SIR-2004
_diffrn_ambient_temperature 153(2)
_diffrn_measured_fraction_theta_full 0.994
_diffrn_measured_fraction_theta_max 0.905
_diffrn_measurement_device_type 'Bruker SMART 1000 CCD'
_diffrn_measurement_method 'omega scans'
_diffrn_radiation_monochromator graphite
_diffrn_radiation_source 'fine-focus sealed tube'
_diffrn_radiation_type MoK\a
_diffrn_radiation_wavelength 0.71073
_diffrn_reflns_av_R_equivalents 0.0570
_diffrn_reflns_av_sigmaI/netI 0.0744
_diffrn_reflns_limit_h_max 24
_diffrn_reflns_limit_h_min -24
_diffrn_reflns_limit_k_max 18
_diffrn_reflns_limit_k_min -19
_diffrn_reflns_limit_l_max 25
_diffrn_reflns_limit_l_min -26
_diffrn_reflns_number 40675
_diffrn_reflns_theta_full 25.00
_diffrn_reflns_theta_max 27.12
_diffrn_reflns_theta_min 3.11
_exptl_absorpt_coefficient_mu 2.519
_exptl_absorpt_correction_T_max 0.7868
_exptl_absorpt_correction_T_min 0.6328
_exptl_absorpt_correction_type multi-scan
_exptl_absorpt_process_details SADABS
_exptl_crystal_colour colorless
_exptl_crystal_density_diffrn 1.309
_exptl_crystal_density_method 'not measured'
_exptl_crystal_description rod
_exptl_crystal_F_000 2496
_exptl_crystal_size_max 0.20
_exptl_crystal_size_mid 0.10
_exptl_crystal_size_min 0.10
_refine_diff_density_max 1.608
_refine_diff_density_min -0.623
_refine_diff_density_rms 0.106
_refine_ls_extinction_method none
_refine_ls_goodness_of_fit_ref 1.021
_refine_ls_hydrogen_treatment constr
_refine_ls_matrix_type full
_refine_ls_number_parameters 673
_refine_ls_number_reflns 12229
_refine_ls_number_restraints 0
_refine_ls_restrained_S_all 1.021
_refine_ls_R_factor_all 0.1014
_refine_ls_R_factor_gt 0.0490
_refine_ls_shift/su_max 0.002
_refine_ls_shift/su_mean 0.000
_refine_ls_structure_factor_coef Fsqd
_refine_ls_weighting_details 'calc w=1/[\s^2^(Fo^2^)+(0.0510P)^2^+7.4407P] where P=(Fo^2^+2Fc^2^)/3'
_refine_ls_weighting_scheme calc
_refine_ls_wR_factor_gt 0.0991
_refine_ls_wR_factor_ref 0.1181
_reflns_number_gt 7612
_reflns_number_total 12229
_reflns_threshold_expression >2sigma(I)
_cod_data_source_file nchem.860-s4.cif
_cod_data_source_block katz01
_cod_depositor_comments
;
The following automatic conversions were performed:

'_symmetry_cell_setting' value 'Monoclinic' changed to 'monoclinic'
according to /home/saulius/struct/CIF-dictionaries/cif_core.dic
dictionary named 'cif_core.dic' version 2.4.1 from 2010-06-29.

Automatic conversion script
Id: cif_fix_values 1891 2012-01-12 08:04:46Z andrius 

The following automatic conversions were performed:

'_space_group.centring_type' value 'primitive' was replaced with the
value 'P' as specified in the replacement file
'/home/antanas/src/cod-tools/trunk/data/replacement-values/replacement_values.lst'.

Automatic conversion script
Id: cif_fix_values 5642 2017-10-24 12:04:52Z antanas 
;
_cod_original_sg_symbol_H-M P2(1)/c
_cod_database_code 1508143

loop_
_symmetry_equiv_pos_as_xyz
'x, y, z'
'-x, y+1/2, -z+1/2'
'-x, -y, -z'
'x, -y-1/2, z-1/2'

loop_
_atom_site_label
_atom_site_type_symbol
_atom_site_fract_x
_atom_site_fract_y
_atom_site_fract_z
_atom_site_U_iso_or_equiv
_atom_site_adp_type
_atom_site_occupancy
_atom_site_symmetry_multiplicity
_atom_site_calc_flag
_atom_site_refinement_flags
C1 C 0.9602(2) 0.1648(3) 0.0441(2) 0.0297(12) Uani 1 1 d .
C2 C 0.9247(3) 0.0880(4) 0.0547(3) 0.0496(16) Uani 1 1 d .
H2 H 0.9270 0.0640 0.0971 0.060 Uiso 1 1 calc R
C3 C 0.8861(3) 0.0458(4) 0.0053(3) 0.0564(17) Uani 1 1 d .
H3 H 0.8625 -0.0078 0.0131 0.068 Uiso 1 1 calc R
C4 C 0.8815(3) 0.0810(4) -0.0552(3) 0.0512(17) Uani 1 1 d .
H4 H 0.8537 0.0526 -0.0893 0.061 Uiso 1 1 calc R
C5 C 0.9163(3) 0.1561(5) -0.0672(3) 0.0522(16) Uani 1 1 d .
H5 H 0.9136 0.1796 -0.1096 0.063 Uiso 1 1 calc R
C6 C 0.9559(3) 0.1985(4) -0.0173(3) 0.0422(13) Uani 1 1 d .
H6 H 0.9802 0.2512 -0.0257 0.051 Uiso 1 1 calc R
C7 C 1.0345(3) 0.3261(4) 0.0925(3) 0.0387(14) Uani 1 1 d .
C8 C 1.0774(3) 0.3456(4) 0.0458(3) 0.0525(16) Uani 1 1 d .
H8 H 1.0965 0.2987 0.0229 0.063 Uiso 1 1 calc R
C9 C 1.0919(3) 0.4339(5) 0.0329(4) 0.081(3) Uani 1 1 d .
H9 H 1.1205 0.4481 0.0005 0.098 Uiso 1 1 calc R
C10 C 1.0648(4) 0.5007(5) 0.0673(5) 0.095(3) Uani 1 1 d .
H10 H 1.0751 0.5611 0.0583 0.114 Uiso 1 1 calc R
C11 C 1.0243(4) 0.4831(5) 0.1132(5) 0.087(3) Uani 1 1 d .
H11 H 1.0063 0.5305 0.1364 0.105 Uiso 1 1 calc R
C12 C 1.0088(3) 0.3950(4) 0.1265(3) 0.0539(17) Uani 1 1 d .
H12 H 0.9803 0.3821 0.1592 0.065 Uiso 1 1 calc R
C13 C 1.0876(2) 0.1448(3) 0.1115(2) 0.0311(12) Uani 1 1 d .
H13A H 1.0751 0.0812 0.1153 0.037 Uiso 1 1 calc R
H13B H 1.1066 0.1529 0.0699 0.037 Uiso 1 1 calc R
C14 C 1.1872(2) 0.0997(3) 0.1694(2) 0.0277(11) Uani 1 1 d .
C15 C 1.1782(2) 0.0292(3) 0.2110(2) 0.0265(11) Uani 1 1 d .
C16 C 1.2230(2) -0.0416(3) 0.2113(2) 0.0306(12) Uani 1 1 d .
H16 H 1.2172 -0.0907 0.2391 0.037 Uiso 1 1 calc R
C17 C 1.2762(2) -0.0446(3) 0.1731(2) 0.0303(12) Uani 1 1 d .
C18 C 1.2854(2) 0.0294(3) 0.1359(2) 0.0321(12) Uani 1 1 d .
H18 H 1.3234 0.0308 0.1116 0.039 Uiso 1 1 calc R
C19 C 1.2412(2) 0.1025(3) 0.1325(2) 0.0263(11) Uani 1 1 d .
C20 C 1.3214(3) -0.1271(4) 0.1720(3) 0.0390(13) Uani 1 1 d .
C21 C 1.2805(4) -0.2004(5) 0.1392(6) 0.124(4) Uani 1 1 d .
H21A H 1.2663 -0.1835 0.0944 0.186 Uiso 1 1 calc R
H21B H 1.2400 -0.2113 0.1614 0.186 Uiso 1 1 calc R
H21C H 1.3082 -0.2549 0.1401 0.186 Uiso 1 1 calc R
C22 C 1.3829(4) -0.1121(5) 0.1376(5) 0.122(4) Uani 1 1 d .
H22A H 1.4108 -0.1664 0.1398 0.183 Uiso 1 1 calc R
H22B H 1.4098 -0.0627 0.1580 0.183 Uiso 1 1 calc R
H22C H 1.3685 -0.0974 0.0924 0.183 Uiso 1 1 calc R
C23 C 1.3465(5) -0.1556(7) 0.2396(4) 0.129(4) Uani 1 1 d .
H23A H 1.3073 -0.1681 0.2633 0.194 Uiso 1 1 calc R
H23B H 1.3741 -0.1076 0.2612 0.194 Uiso 1 1 calc R
H23C H 1.3745 -0.2095 0.2382 0.194 Uiso 1 1 calc R
C24 C 1.1243(2) 0.0309(3) 0.2578(2) 0.0325(12) Uani 1 1 d .
H24A H 1.0936 -0.0212 0.2503 0.039 Uiso 1 1 calc R
H24B H 1.0965 0.0860 0.2516 0.039 Uiso 1 1 calc R
C25 C 1.1915(2) 0.1043(3) 0.3532(2) 0.0295(12) Uani 1 1 d .
C26 C 1.2354(3) 0.0994(3) 0.4105(2) 0.0322(12) Uani 1 1 d .
C27 C 1.2450(3) 0.0175(4) 0.4400(3) 0.0383(13) Uani 1 1 d .
H27 H 1.2736 0.0143 0.4797 0.046 Uiso 1 1 calc R
C28 C 1.2150(3) -0.0602(3) 0.4149(3) 0.0352(13) Uani 1 1 d .
C29 C 1.1723(2) -0.0522(3) 0.3580(3) 0.0341(12) Uani 1 1 d .
H29 H 1.1498 -0.1040 0.3401 0.041 Uiso 1 1 calc R
C30 C 1.1611(2) 0.0281(3) 0.3265(2) 0.0309(12) Uani 1 1 d .
C31 C 1.2288(3) -0.1506(4) 0.4478(3) 0.0472(15) Uani 1 1 d .
C32 C 1.1825(5) -0.1618(7) 0.4997(6) 0.152(5) Uani 1 1 d .
H32A H 1.1819 -0.2247 0.5127 0.228 Uiso 1 1 calc R
H32B H 1.1361 -0.1431 0.4833 0.228 Uiso 1 1 calc R
H32C H 1.1991 -0.1250 0.5370 0.228 Uiso 1 1 calc R
C33 C 1.2128(7) -0.2278(5) 0.4003(5) 0.164(6) Uani 1 1 d .
H33A H 1.2447 -0.2263 0.3674 0.246 Uiso 1 1 calc R
H33B H 1.1660 -0.2217 0.3795 0.246 Uiso 1 1 calc R
H33C H 1.2175 -0.2847 0.4235 0.246 Uiso 1 1 calc R
C34 C 1.3013(3) -0.1605(5) 0.4731(4) 0.078(2) Uani 1 1 d .
H34A H 1.3300 -0.1512 0.4382 0.117 Uiso 1 1 calc R
H34B H 1.3091 -0.2206 0.4909 0.117 Uiso 1 1 calc R
H34C H 1.3130 -0.1162 0.5071 0.117 Uiso 1 1 calc R
C35 C 1.1281(3) 0.2372(4) 0.3383(3) 0.0433(14) Uani 1 1 d .
H35A H 1.1365 0.2544 0.3842 0.052 Uiso 1 1 calc R
H35B H 1.0849 0.2029 0.3319 0.052 Uiso 1 1 calc R
C36 C 1.1232(3) 0.3180(4) 0.2969(3) 0.0459(15) Uani 1 1 d .
H36A H 1.1111 0.3000 0.2515 0.055 Uiso 1 1 calc R
H36B H 1.1682 0.3480 0.3002 0.055 Uiso 1 1 calc R
C37 C 1.0697(4) 0.3835(4) 0.3163(3) 0.068(2) Uani 1 1 d .
H37A H 1.0250 0.3542 0.3128 0.102 Uiso 1 1 calc R
H37B H 1.0676 0.4355 0.2877 0.102 Uiso 1 1 calc R
H37C H 1.0822 0.4029 0.3609 0.102 Uiso 1 1 calc R
C38 C 1.2765(3) 0.1805(3) 0.4348(2) 0.0370(13) Uani 1 1 d .
H38A H 1.2915 0.1738 0.4813 0.044 Uiso 1 1 calc R
H38B H 1.2478 0.2348 0.4287 0.044 Uiso 1 1 calc R
C39 C 1.3461(3) 0.2640(3) 0.3577(2) 0.0298(12) Uani 1 1 d .
C40 C 1.3994(3) 0.2668(3) 0.3193(2) 0.0282(12) Uani 1 1 d .
C41 C 1.4462(2) 0.1984(3) 0.3244(2) 0.0295(11) Uani 1 1 d .
H41 H 1.4831 0.2014 0.2987 0.035 Uiso 1 1 calc R
C42 C 1.4428(2) 0.1254(3) 0.3647(2) 0.0291(11) Uani 1 1 d .
C43 C 1.3872(3) 0.1234(3) 0.3999(2) 0.0322(12) Uani 1 1 d .
H43 H 1.3823 0.0735 0.4271 0.039 Uiso 1 1 calc R
C44 C 1.3388(3) 0.1898(3) 0.3974(2) 0.0289(12) Uani 1 1 d .
C45 C 1.4973(3) 0.0539(3) 0.3686(3) 0.0383(13) Uani 1 1 d .
C46 C 1.5616(3) 0.0875(5) 0.4073(4) 0.071(2) Uani 1 1 d .
H46A H 1.5805 0.1373 0.3845 0.106 Uiso 1 1 calc R
H46B H 1.5952 0.0391 0.4130 0.106 Uiso 1 1 calc R
H46C H 1.5508 0.1079 0.4496 0.106 Uiso 1 1 calc R
C47 C 1.4746(4) -0.0308(4) 0.4004(3) 0.068(2) Uani 1 1 d .
H47A H 1.4653 -0.0174 0.4446 0.102 Uiso 1 1 calc R
H47B H 1.5109 -0.0758 0.4013 0.102 Uiso 1 1 calc R
H47C H 1.4330 -0.0539 0.3759 0.102 Uiso 1 1 calc R
C48 C 1.5145(4) 0.0282(5) 0.3015(3) 0.075(2) Uani 1 1 d .
H48A H 1.4724 0.0133 0.2741 0.113 Uiso 1 1 calc R
H48B H 1.5450 -0.0237 0.3047 0.113 Uiso 1 1 calc R
H48C H 1.5372 0.0785 0.2825 0.113 Uiso 1 1 calc R
C49 C 1.3235(3) 0.4017(4) 0.4018(3) 0.0415(14) Uani 1 1 d .
H49A H 1.3642 0.4316 0.3879 0.050 Uiso 1 1 calc R
H49B H 1.3364 0.3744 0.4446 0.050 Uiso 1 1 calc R
C50 C 1.2675(4) 0.4688(5) 0.4061(4) 0.075(2) Uani 1 1 d .
H50A H 1.2580 0.5004 0.3644 0.090 Uiso 1 1 calc R
H50B H 1.2252 0.4378 0.4152 0.090 Uiso 1 1 calc R
C51 C 1.2877(5) 0.5336(6) 0.4574(5) 0.109(3) Uani 1 1 d .
H51A H 1.2881 0.5043 0.4995 0.164 Uiso 1 1 calc R
H51B H 1.2550 0.5831 0.4546 0.164 Uiso 1 1 calc R
H51C H 1.3334 0.5565 0.4525 0.164 Uiso 1 1 calc R
C52 C 1.4041(3) 0.3384(3) 0.2675(2) 0.0325(12) Uani 1 1 d .
H52A H 1.3680 0.3837 0.2703 0.039 Uiso 1 1 calc R
H52B H 1.4490 0.3686 0.2745 0.039 Uiso 1 1 calc R
C53 C 1.3315(2) 0.2761(3) 0.1712(2) 0.0269(11) Uani 1 1 d .
C54 C 1.3236(2) 0.2230(3) 0.1161(2) 0.0298(12) Uani 1 1 d .
C55 C 1.3817(3) 0.1960(3) 0.0895(2) 0.0324(12) Uani 1 1 d .
H55 H 1.3764 0.1627 0.0505 0.039 Uiso 1 1 calc R
C56 C 1.4468(3) 0.2152(3) 0.1172(2) 0.0315(12) Uani 1 1 d .
C57 C 1.4522(3) 0.2654(3) 0.1735(2) 0.0297(12) Uani 1 1 d .
H57 H 1.4965 0.2800 0.1935 0.036 Uiso 1 1 calc R
C58 C 1.3956(3) 0.2952(3) 0.2019(2) 0.0293(11) Uani 1 1 d .
C59 C 1.5083(3) 0.1801(4) 0.0866(3) 0.0395(14) Uani 1 1 d .
C60 C 1.5086(3) 0.2205(5) 0.0187(3) 0.0605(19) Uani 1 1 d .
H60A H 1.4673 0.2018 -0.0085 0.091 Uiso 1 1 calc R
H60B H 1.5490 0.1997 -0.0004 0.091 Uiso 1 1 calc R
H60C H 1.5095 0.2859 0.0218 0.091 Uiso 1 1 calc R
C61 C 1.5754(3) 0.2026(4) 0.1256(3) 0.0545(16) Uani 1 1 d .
H61A H 1.5804 0.2676 0.1289 0.082 Uiso 1 1 calc R
H61B H 1.6132 0.1778 0.1044 0.082 Uiso 1 1 calc R
H61C H 1.5762 0.1770 0.1689 0.082 Uiso 1 1 calc R
C62 C 1.5034(3) 0.0785(4) 0.0813(3) 0.0594(18) Uani 1 1 d .
H62A H 1.5045 0.0525 0.1244 0.089 Uiso 1 1 calc R
H62B H 1.5421 0.0557 0.0603 0.089 Uiso 1 1 calc R
H62C H 1.4606 0.0620 0.0556 0.089 Uiso 1 1 calc R
C63 C 1.2371(4) 0.3754(4) 0.1649(4) 0.066(2) Uani 1 1 d .
H63A H 1.1886 0.3712 0.1729 0.079 Uiso 1 1 calc R
H63B H 1.2394 0.3685 0.1180 0.079 Uiso 1 1 calc R
C64 C 1.2640(8) 0.4639(7) 0.1856(8) 0.202(8) Uani 1 1 d .
H64A H 1.2738 0.4604 0.2330 0.242 Uiso 1 1 calc R
H64B H 1.3089 0.4689 0.1687 0.242 Uiso 1 1 calc R
C65 C 1.2376(11) 0.5319(10) 0.1752(15) 0.401(19) Uani 1 1 d .
H65A H 1.2346 0.5446 0.1289 0.602 Uiso 1 1 calc R
H65B H 1.2641 0.5789 0.1991 0.602 Uiso 1 1 calc R
H65C H 1.1915 0.5300 0.1887 0.602 Uiso 1 1 calc R
C66 C 1.2547(3) 0.1838(3) 0.0917(2) 0.0328(12) Uani 1 1 d .
H66A H 1.2544 0.1660 0.0460 0.039 Uiso 1 1 calc R
H66B H 1.2185 0.2290 0.0947 0.039 Uiso 1 1 calc R
O1 O 1.13746(16) 0.1678(2) 0.16257(15) 0.0294(8) Uani 1 1 d .
O2 O 1.18380(17) 0.1839(2) 0.32029(16) 0.0332(8) Uani 1 1 d .
O3 O 1.30035(17) 0.3343(2) 0.35661(15) 0.0325(8) Uani 1 1 d .
O4 O 1.27458(17) 0.3049(2) 0.19830(17) 0.0393(9) Uani 1 1 d .
P1 P 1.01160(6) 0.21370(9) 0.11255(6) 0.0297(3) Uani 1 1 d .
Cl1 Cl 0.91259(11) 0.19034(14) 0.29515(9) 0.0850(6) Uani 1 1 d .
Au1 Au 0.963423(11) 0.202541(16) 0.203399(11) 0.04252(9) Uani 1 1 d .

loop_
_atom_site_aniso_label
_atom_site_aniso_U_11
_atom_site_aniso_U_22
_atom_site_aniso_U_33
_atom_site_aniso_U_23
_atom_site_aniso_U_13
_atom_site_aniso_U_12
C1 0.021(3) 0.037(3) 0.030(3) -0.003(2) -0.003(2) 0.006(2)
C2 0.058(4) 0.050(4) 0.039(4) 0.002(3) -0.003(3) -0.012(3)
C3 0.053(4) 0.053(4) 0.061(5) -0.015(3) -0.002(3) -0.013(3)
C4 0.042(4) 0.061(4) 0.047(4) -0.025(3) -0.013(3) 0.012(3)
C5 0.056(4) 0.065(4) 0.032(3) -0.002(3) -0.010(3) 0.017(4)
C6 0.042(3) 0.048(3) 0.036(3) 0.004(3) 0.000(3) 0.005(3)
C7 0.020(3) 0.040(3) 0.054(4) 0.004(3) -0.005(3) 0.003(2)
C8 0.037(4) 0.053(4) 0.068(4) 0.008(3) 0.007(3) 0.006(3)
C9 0.039(4) 0.073(5) 0.133(7) 0.038(5) 0.015(4) 0.003(4)
C10 0.053(5) 0.045(5) 0.188(10) 0.024(6) 0.012(6) 0.003(4)
C11 0.060(5) 0.043(4) 0.161(9) -0.007(5) 0.025(5) 0.004(4)
C12 0.043(4) 0.039(4) 0.079(5) -0.003(3) 0.000(3) 0.003(3)
C13 0.027(3) 0.034(3) 0.030(3) -0.004(2) -0.006(2) 0.007(2)
C14 0.025(3) 0.028(3) 0.027(3) -0.007(2) -0.008(2) 0.007(2)
C15 0.019(3) 0.035(3) 0.024(3) -0.005(2) -0.004(2) 0.002(2)
C16 0.027(3) 0.034(3) 0.028(3) 0.000(2) -0.007(2) -0.001(2)
C17 0.026(3) 0.036(3) 0.028(3) -0.008(2) -0.006(2) 0.006(2)
C18 0.023(3) 0.040(3) 0.033(3) -0.005(2) -0.001(2) 0.004(2)
C19 0.023(3) 0.030(3) 0.024(3) -0.004(2) -0.006(2) -0.001(2)
C20 0.038(3) 0.036(3) 0.041(3) -0.003(3) -0.003(3) 0.015(3)
C21 0.075(6) 0.056(5) 0.231(12) -0.064(6) -0.032(7) 0.031(5)
C22 0.099(7) 0.074(6) 0.207(11) 0.043(6) 0.084(7) 0.060(5)
C23 0.150(9) 0.157(9) 0.077(6) 0.015(6) -0.003(6) 0.116(8)
C24 0.022(3) 0.036(3) 0.038(3) 0.001(2) -0.002(2) 0.001(2)
C25 0.024(3) 0.040(3) 0.026(3) 0.005(2) 0.010(2) 0.000(2)
C26 0.031(3) 0.043(3) 0.024(3) -0.001(2) 0.009(2) -0.003(2)
C27 0.026(3) 0.052(4) 0.036(3) 0.013(3) 0.004(2) -0.001(3)
C28 0.027(3) 0.039(3) 0.040(3) 0.011(3) 0.004(2) -0.005(2)
C29 0.024(3) 0.036(3) 0.043(3) 0.004(3) 0.006(2) -0.006(2)
C30 0.019(3) 0.041(3) 0.033(3) 0.000(2) 0.005(2) -0.001(2)
C31 0.033(3) 0.050(4) 0.057(4) 0.024(3) -0.002(3) -0.005(3)
C32 0.104(7) 0.147(9) 0.219(12) 0.150(9) 0.082(8) 0.059(7)
C33 0.241(13) 0.033(4) 0.184(11) 0.025(5) -0.132(10) -0.018(6)
C34 0.037(4) 0.057(4) 0.138(7) 0.023(5) -0.006(4) 0.001(3)
C35 0.040(3) 0.043(3) 0.048(4) -0.002(3) 0.008(3) 0.009(3)
C36 0.034(3) 0.043(4) 0.058(4) -0.004(3) -0.004(3) 0.003(3)
C37 0.075(5) 0.051(4) 0.076(5) -0.013(4) 0.000(4) 0.017(4)
C38 0.042(3) 0.044(3) 0.024(3) -0.002(2) 0.004(2) -0.002(3)
C39 0.028(3) 0.035(3) 0.025(3) -0.009(2) -0.003(2) -0.007(2)
C40 0.031(3) 0.026(3) 0.026(3) -0.006(2) -0.001(2) -0.009(2)
C41 0.028(3) 0.037(3) 0.024(3) -0.006(2) 0.006(2) -0.008(3)
C42 0.030(3) 0.031(3) 0.025(3) -0.004(2) -0.002(2) -0.008(2)
C43 0.037(3) 0.032(3) 0.027(3) 0.000(2) 0.000(2) -0.004(2)
C44 0.032(3) 0.033(3) 0.022(3) -0.007(2) 0.002(2) -0.010(2)
C45 0.049(4) 0.029(3) 0.037(3) -0.002(2) 0.002(3) 0.006(3)
C46 0.046(4) 0.064(5) 0.099(6) -0.013(4) -0.010(4) 0.019(3)
C47 0.083(5) 0.037(4) 0.086(5) 0.013(3) 0.016(4) 0.007(3)
C48 0.123(7) 0.058(4) 0.048(4) 0.000(3) 0.025(4) 0.034(4)
C49 0.052(4) 0.038(3) 0.034(3) -0.009(3) 0.005(3) -0.001(3)
C50 0.082(5) 0.062(5) 0.081(5) -0.040(4) 0.004(4) 0.015(4)
C51 0.113(8) 0.084(6) 0.137(9) 0.002(6) 0.043(7) 0.001(6)
C52 0.038(3) 0.028(3) 0.032(3) 0.001(2) 0.008(2) -0.011(2)
C53 0.028(3) 0.029(3) 0.024(3) 0.004(2) 0.008(2) 0.002(2)
C54 0.026(3) 0.034(3) 0.030(3) 0.006(2) 0.005(2) 0.000(2)
C55 0.038(3) 0.035(3) 0.024(3) 0.003(2) 0.002(2) -0.004(3)
C56 0.030(3) 0.037(3) 0.029(3) 0.005(2) 0.008(2) -0.002(2)
C57 0.026(3) 0.031(3) 0.033(3) 0.006(2) 0.005(2) -0.002(2)
C58 0.036(3) 0.024(2) 0.029(3) 0.004(2) 0.006(2) -0.005(2)
C59 0.030(3) 0.046(4) 0.044(3) -0.009(3) 0.009(3) -0.003(2)
C60 0.054(4) 0.087(5) 0.045(4) 0.002(3) 0.028(3) 0.000(4)
C61 0.030(3) 0.065(4) 0.070(4) -0.020(4) 0.012(3) 0.001(3)
C62 0.037(4) 0.054(4) 0.089(5) -0.019(4) 0.017(3) 0.001(3)
C63 0.061(5) 0.051(4) 0.089(5) -0.004(4) 0.018(4) 0.018(4)
C64 0.250(17) 0.044(6) 0.287(18) 0.015(8) -0.078(14) 0.031(8)
C65 0.27(2) 0.074(10) 0.85(6) -0.14(2) 0.05(3) -0.012(13)
C66 0.029(3) 0.037(3) 0.032(3) -0.001(2) -0.001(2) 0.003(2)
O1 0.0218(18) 0.0326(18) 0.031(2) -0.0045(15) -0.0074(15) 0.0065(15)
O2 0.034(2) 0.033(2) 0.034(2) 0.0040(15) 0.0086(16) 0.0020(16)
O3 0.035(2) 0.0311(18) 0.030(2) -0.0051(15) 0.0011(16) 0.0019(17)
O4 0.033(2) 0.047(2) 0.039(2) -0.0028(18) 0.0121(17) 0.0031(18)
P1 0.0210(7) 0.0354(8) 0.0317(7) -0.0024(6) -0.0014(5) 0.0045(6)
Cl1 0.1020(16) 0.1035(16) 0.0565(11) -0.0110(11) 0.0411(11) -0.0068(12)
Au1 0.03911(14) 0.05212(15) 0.03668(13) -0.00710(12) 0.00578(9) 0.00264(12)

loop_
_atom_type_symbol
_atom_type_description
_atom_type_scat_dispersion_real
_atom_type_scat_dispersion_imag
_atom_type_scat_source
C C 0.0033 0.0016 'International Tables Vol C Tables 4.2.6.8 and 6.1.1.4'
H H 0.0000 0.0000 'International Tables Vol C Tables 4.2.6.8 and 6.1.1.4'
O O 0.0106 0.0060 'International Tables Vol C Tables 4.2.6.8 and 6.1.1.4'
P P 0.1023 0.0942 'International Tables Vol C Tables 4.2.6.8 and 6.1.1.4'
Cl Cl 0.1484 0.1585 'International Tables Vol C Tables 4.2.6.8 and 6.1.1.4'
Au Au -2.0133 8.8022 'International Tables Vol C Tables 4.2.6.8 and 6.1.1.4'

loop_
_geom_angle_atom_site_label_1
_geom_angle_atom_site_label_2
_geom_angle_atom_site_label_3
_geom_angle
C6 C1 C2 118.5(5)
C6 C1 P1 124.1(4)
C2 C1 P1 117.4(4)
C3 C2 C1 121.0(6)
C3 C2 H2 119.5
C1 C2 H2 119.5
C4 C3 C2 119.7(6)
C4 C3 H3 120.2
C2 C3 H3 120.2
C5 C4 C3 120.6(6)
C5 C4 H4 119.7
C3 C4 H4 119.7
C4 C5 C6 119.8(6)
C4 C5 H5 120.1
C6 C5 H5 120.1
C1 C6 C5 120.5(6)
C1 C6 H6 119.8
C5 C6 H6 119.8
C12 C7 C8 119.3(6)
C12 C7 P1 117.6(5)
C8 C7 P1 123.1(5)
C9 C8 C7 119.4(6)
C9 C8 H8 120.3
C7 C8 H8 120.3
C10 C9 C8 119.6(7)
C10 C9 H9 120.2
C8 C9 H9 120.2
C11 C10 C9 121.8(7)
C11 C10 H10 119.1
C9 C10 H10 119.1
C10 C11 C12 119.4(7)
C10 C11 H11 120.3
C12 C11 H11 120.3
C7 C12 C11 120.5(7)
C7 C12 H12 119.8
C11 C12 H12 119.8
O1 C13 P1 111.0(3)
O1 C13 H13A 109.4
P1 C13 H13A 109.4
O1 C13 H13B 109.4
P1 C13 H13B 109.4
H13A C13 H13B 108.0
C19 C14 C15 122.0(4)
C19 C14 O1 119.4(4)
C15 C14 O1 118.5(4)
C16 C15 C14 117.5(4)
C16 C15 C24 120.0(4)
C14 C15 C24 122.4(4)
C15 C16 C17 123.0(5)
C15 C16 H16 118.5
C17 C16 H16 118.5
C18 C17 C16 116.9(5)
C18 C17 C20 122.1(5)
C16 C17 C20 120.9(5)
C17 C18 C19 122.7(5)
C17 C18 H18 118.6
C19 C18 H18 118.6
C14 C19 C18 117.5(5)
C14 C19 C66 121.9(4)
C18 C19 C66 120.5(4)
C21 C20 C22 108.5(7)
C21 C20 C23 109.2(7)
C22 C20 C23 107.1(7)
C21 C20 C17 108.5(5)
C22 C20 C17 113.0(5)
C23 C20 C17 110.4(5)
C20 C21 H21A 109.5
C20 C21 H21B 109.5
H21A C21 H21B 109.5
C20 C21 H21C 109.5
H21A C21 H21C 109.5
H21B C21 H21C 109.5
C20 C22 H22A 109.5
C20 C22 H22B 109.5
H22A C22 H22B 109.5
C20 C22 H22C 109.5
H22A C22 H22C 109.5
H22B C22 H22C 109.5
C20 C23 H23A 109.5
C20 C23 H23B 109.5
H23A C23 H23B 109.5
C20 C23 H23C 109.5
H23A C23 H23C 109.5
H23B C23 H23C 109.5
C15 C24 C30 108.0(4)
C15 C24 H24A 110.1
C30 C24 H24A 110.1
C15 C24 H24B 110.1
C30 C24 H24B 110.1
H24A C24 H24B 108.4
O2 C25 C30 119.8(4)
O2 C25 C26 119.7(4)
C30 C25 C26 120.2(5)
C27 C26 C25 118.2(5)
C27 C26 C38 121.4(5)
C25 C26 C38 120.1(5)
C26 C27 C28 123.2(5)
C26 C27 H27 118.4
C28 C27 H27 118.4
C29 C28 C27 116.5(5)
C29 C28 C31 121.7(5)
C27 C28 C31 121.8(5)
C30 C29 C28 122.5(5)
C30 C29 H29 118.8
C28 C29 H29 118.8
C29 C30 C25 119.3(5)
C29 C30 C24 120.3(5)
C25 C30 C24 119.7(5)
C34 C31 C32 111.8(7)
C34 C31 C28 111.6(5)
C32 C31 C28 109.3(5)
C34 C31 C33 106.2(7)
C32 C31 C33 106.5(8)
C28 C31 C33 111.2(5)
C31 C32 H32A 109.5
C31 C32 H32B 109.5
H32A C32 H32B 109.5
C31 C32 H32C 109.5
H32A C32 H32C 109.5
H32B C32 H32C 109.5
C31 C33 H33A 109.5
C31 C33 H33B 109.5
H33A C33 H33B 109.5
C31 C33 H33C 109.5
H33A C33 H33C 109.5
H33B C33 H33C 109.5
C31 C34 H34A 109.5
C31 C34 H34B 109.5
H34A C34 H34B 109.5
C31 C34 H34C 109.5
H34A C34 H34C 109.5
H34B C34 H34C 109.5
O2 C35 C36 107.6(5)
O2 C35 H35A 110.2
C36 C35 H35A 110.2
O2 C35 H35B 110.2
C36 C35 H35B 110.2
H35A C35 H35B 108.5
C35 C36 C37 111.9(5)
C35 C36 H36A 109.2
C37 C36 H36A 109.2
C35 C36 H36B 109.2
C37 C36 H36B 109.2
H36A C36 H36B 107.9
C36 C37 H37A 109.5
C36 C37 H37B 109.5
H37A C37 H37B 109.5
C36 C37 H37C 109.5
H37A C37 H37C 109.5
H37B C37 H37C 109.5
C26 C38 C44 109.4(4)
C26 C38 H38A 109.8
C44 C38 H38A 109.8
C26 C38 H38B 109.8
C44 C38 H38B 109.8
H38A C38 H38B 108.2
O3 C39 C40 120.0(5)
O3 C39 C44 120.2(4)
C40 C39 C44 119.9(5)
C41 C40 C39 118.4(5)
C41 C40 C52 118.9(4)
C39 C40 C52 122.4(5)
C40 C41 C42 124.0(5)
C40 C41 H41 118.0
C42 C41 H41 118.0
C43 C42 C41 115.7(5)
C43 C42 C45 123.6(5)
C41 C42 C45 120.7(4)
C44 C43 C42 123.4(5)
C44 C43 H43 118.3
C42 C43 H43 118.3
C43 C44 C39 118.6(5)
C43 C44 C38 120.4(4)
C39 C44 C38 120.9(5)
C42 C45 C46 110.0(4)
C42 C45 C47 111.9(5)
C46 C45 C47 108.2(5)
C42 C45 C48 110.9(5)
C46 C45 C48 108.5(6)
C47 C45 C48 107.2(5)
C45 C46 H46A 109.5
C45 C46 H46B 109.5
H46A C46 H46B 109.5
C45 C46 H46C 109.5
H46A C46 H46C 109.5
H46B C46 H46C 109.5
C45 C47 H47A 109.5
C45 C47 H47B 109.5
H47A C47 H47B 109.5
C45 C47 H47C 109.5
H47A C47 H47C 109.5
H47B C47 H47C 109.5
C45 C48 H48A 109.5
C45 C48 H48B 109.5
H48A C48 H48B 109.5
C45 C48 H48C 109.5
H48A C48 H48C 109.5
H48B C48 H48C 109.5
O3 C49 C50 109.3(5)
O3 C49 H49A 109.8
C50 C49 H49A 109.8
O3 C49 H49B 109.8
C50 C49 H49B 109.8
H49A C49 H49B 108.3
C51 C50 C49 110.2(6)
C51 C50 H50A 109.6
C49 C50 H50A 109.6
C51 C50 H50B 109.6
C49 C50 H50B 109.6
H50A C50 H50B 108.1
C50 C51 H51A 109.5
C50 C51 H51B 109.5
H51A C51 H51B 109.5
C50 C51 H51C 109.5
H51A C51 H51C 109.5
H51B C51 H51C 109.5
C58 C52 C40 109.4(4)
C58 C52 H52A 109.8
C40 C52 H52A 109.8
C58 C52 H52B 109.8
C40 C52 H52B 109.8
H52A C52 H52B 108.2
O4 C53 C58 119.2(4)
O4 C53 C54 119.7(4)
C58 C53 C54 120.9(4)
C55 C54 C53 118.4(5)
C55 C54 C66 120.1(5)
C53 C54 C66 120.8(4)
C56 C55 C54 122.9(5)
C56 C55 H55 118.6
C54 C55 H55 118.6
C55 C56 C57 116.7(5)
C55 C56 C59 119.9(5)
C57 C56 C59 123.3(5)
C56 C57 C58 122.8(5)
C56 C57 H57 118.6
C58 C57 H57 118.6
C53 C58 C57 118.1(5)
C53 C58 C52 121.0(4)
C57 C58 C52 120.6(5)
C61 C59 C56 112.7(4)
C61 C59 C62 107.8(5)
C56 C59 C62 109.1(4)
C61 C59 C60 108.5(5)
C56 C59 C60 109.4(5)
C62 C59 C60 109.3(5)
C59 C60 H60A 109.5
C59 C60 H60B 109.5
H60A C60 H60B 109.5
C59 C60 H60C 109.5
H60A C60 H60C 109.5
H60B C60 H60C 109.5
C59 C61 H61A 109.5
C59 C61 H61B 109.5
H61A C61 H61B 109.5
C59 C61 H61C 109.5
H61A C61 H61C 109.5
H61B C61 H61C 109.5
C59 C62 H62A 109.5
C59 C62 H62B 109.5
H62A C62 H62B 109.5
C59 C62 H62C 109.5
H62A C62 H62C 109.5
H62B C62 H62C 109.5
O4 C63 C64 111.9(7)
O4 C63 H63A 109.2
C64 C63 H63A 109.2
O4 C63 H63B 109.2
C64 C63 H63B 109.2
H63A C63 H63B 107.9
C65 C64 C63 126.8(16)
C65 C64 H64A 105.6
C63 C64 H64A 105.6
C65 C64 H64B 105.6
C63 C64 H64B 105.6
H64A C64 H64B 106.1
C64 C65 H65A 109.5
C64 C65 H65B 109.5
H65A C65 H65B 109.5
C64 C65 H65C 109.5
H65A C65 H65C 109.5
H65B C65 H65C 109.5
C54 C66 C19 109.1(4)
C54 C66 H66A 109.9
C19 C66 H66A 109.9
C54 C66 H66B 109.9
C19 C66 H66B 109.9
H66A C66 H66B 108.3
C14 O1 C13 108.6(3)
C25 O2 C35 113.3(4)
C39 O3 C49 111.6(4)
C53 O4 C63 115.6(4)
C7 P1 C1 109.0(2)
C7 P1 C13 107.4(2)
C1 P1 C13 98.7(2)
C7 P1 Au1 114.2(2)
C1 P1 Au1 112.91(17)
C13 P1 Au1 113.40(17)
P1 Au1 Cl1 179.03(7)

loop_
_geom_bond_atom_site_label_1
_geom_bond_atom_site_label_2
_geom_bond_distance
C1 C6 1.371(7)
C1 C2 1.377(7)
C1 P1 1.813(5)
C2 C3 1.368(8)
C2 H2 0.9500
C3 C4 1.364(9)
C3 H3 0.9500
C4 C5 1.353(9)
C4 H4 0.9500
C5 C6 1.384(8)
C5 H5 0.9500
C6 H6 0.9500
C7 C12 1.379(8)
C7 C8 1.388(8)
C7 P1 1.804(6)
C8 C9 1.386(9)
C8 H8 0.9500
C9 C10 1.373(11)
C9 H9 0.9500
C10 C11 1.338(11)
C10 H10 0.9500
C11 C12 1.389(9)
C11 H11 0.9500
C12 H12 0.9500
C13 O1 1.411(5)
C13 P1 1.819(5)
C13 H13A 0.9900
C13 H13B 0.9900
C14 C19 1.379(7)
C14 C15 1.390(7)
C14 O1 1.411(5)
C15 C16 1.380(6)
C15 C24 1.520(7)
C16 C17 1.386(7)
C16 H16 0.9500
C17 C18 1.376(7)
C17 C20 1.525(7)
C18 C19 1.395(7)
C18 H18 0.9500
C19 C66 1.526(7)
C20 C21 1.484(9)
C20 C22 1.491(9)
C20 C23 1.504(9)
C21 H21A 0.9800
C21 H21B 0.9800
C21 H21C 0.9800
C22 H22A 0.9800
C22 H22B 0.9800
C22 H22C 0.9800
C23 H23A 0.9800
C23 H23B 0.9800
C23 H23C 0.9800
C24 C30 1.535(7)
C24 H24A 0.9900
C24 H24B 0.9900
C25 O2 1.377(6)
C25 C30 1.377(7)
C25 C26 1.398(7)
C26 C27 1.376(7)
C26 C38 1.516(7)
C27 C28 1.383(7)
C27 H27 0.9500
C28 C29 1.383(7)
C28 C31 1.528(7)
C29 C30 1.377(7)
C29 H29 0.9500
C31 C34 1.475(8)
C31 C32 1.500(10)
C31 C33 1.534(11)
C32 H32A 0.9800
C32 H32B 0.9800
C32 H32C 0.9800
C33 H33A 0.9800
C33 H33B 0.9800
C33 H33C 0.9800
C34 H34A 0.9800
C34 H34B 0.9800
C34 H34C 0.9800
C35 O2 1.439(6)
C35 C36 1.483(8)
C35 H35A 0.9900
C35 H35B 0.9900
C36 C37 1.526(8)
C36 H36A 0.9900
C36 H36B 0.9900
C37 H37A 0.9800
C37 H37B 0.9800
C37 H37C 0.9800
C38 C44 1.530(7)
C38 H38A 0.9900
C38 H38B 0.9900
C39 O3 1.385(6)
C39 C40 1.389(7)
C39 C44 1.403(7)
C40 C41 1.374(7)
C40 C52 1.532(7)
C41 C42 1.385(7)
C41 H41 0.9500
C42 C43 1.384(7)
C42 C45 1.511(7)
C43 C44 1.376(7)
C43 H43 0.9500
C45 C46 1.512(8)
C45 C47 1.522(8)
C45 C48 1.526(8)
C46 H46A 0.9800
C46 H46B 0.9800
C46 H46C 0.9800
C47 H47A 0.9800
C47 H47B 0.9800
C47 H47C 0.9800
C48 H48A 0.9800
C48 H48B 0.9800
C48 H48C 0.9800
C49 O3 1.421(6)
C49 C50 1.502(8)
C49 H49A 0.9900
C49 H49B 0.9900
C50 C51 1.467(10)
C50 H50A 0.9900
C50 H50B 0.9900
C51 H51A 0.9800
C51 H51B 0.9800
C51 H51C 0.9800
C52 C58 1.508(7)
C52 H52A 0.9900
C52 H52B 0.9900
C53 O4 1.378(6)
C53 C58 1.381(7)
C53 C54 1.393(7)
C54 C55 1.384(7)
C54 C66 1.514(7)
C55 C56 1.378(7)
C55 H55 0.9500
C56 C57 1.390(7)
C56 C59 1.524(7)
C57 C58 1.393(7)
C57 H57 0.9500
C59 C61 1.513(8)
C59 C62 1.528(8)
C59 C60 1.543(8)
C60 H60A 0.9800
C60 H60B 0.9800
C60 H60C 0.9800
C61 H61A 0.9800
C61 H61B 0.9800
C61 H61C 0.9800
C62 H62A 0.9800
C62 H62B 0.9800
C62 H62C 0.9800
C63 O4 1.425(7)
C63 C64 1.474(13)
C63 H63A 0.9900
C63 H63B 0.9900
C64 C65 1.153(18)
C64 H64A 0.9900
C64 H64B 0.9900
C65 H65A 0.9800
C65 H65B 0.9800
C65 H65C 0.9800
C66 H66A 0.9900
C66 H66B 0.9900
P1 Au1 2.2180(16)
Cl1 Au1 2.2637(19)
